data_1572228
loop_
_publ_author_name
'Chodkiewicz, Micha&#x142; Leszek'
'Olech, Barbara'
'Jha, Kunal Kumar'
'Dominiak, Paulina Maria'
'Wo&#x17a;niak, Krzysztof'

_publ_section_title
;
 Hirshfeld atom refinement and dynamical refinement of hexagonal ice
 structure from electron diffraction data.
;
_journal_coeditor_code VQ5006
_journal_issue 5
_journal_name_full IUCrJ
_journal_paper_doi 10.1107/S2052252524006808
_journal_volume 11
_journal_year 2024
_chemical_formula_sum 'H2 O'
_chemical_formula_weight 18
_space_group_IT_number 194
_space_group_name_Hall '-P 6c 2c'
_space_group_name_H-M_alt 'P 63/m m c'
_symmetry_cell_setting hexagonal
_symmetry_Int_Tables_number 194
_symmetry_space_group_name_Hall '-P 6c 2c'
_symmetry_space_group_name_H-M 'P 63/m m c'
_audit_creation_method 'Jana2020 1.3.36'
_cell_angle_alpha 90
_cell_angle_beta 90
_cell_angle_gamma 120
_cell_formula_units_Z 4
_cell_length_a 4.3815(13)
_cell_length_b 4.3815(13)
_cell_length_c 7.183(4)
_cell_measurement_reflns_used 1533
_cell_measurement_temperature 81.15
_cell_measurement_theta_max 1.69
_cell_measurement_theta_min 0.19
_cell_volume 119.42(8)
_diffrn_ambient_temperature 81.15
_diffrn_detector 'CCD plate'
_diffrn_measured_fraction_theta_full 0.93
_diffrn_measured_fraction_theta_max 0.9
_diffrn_measurement_device_type 'esperanto-CrysAlisPro-abstract goniometer imported esperanto images'
_diffrn_radiation_monochromator 'transmission electron microscope'
_diffrn_radiation_probe electron
_diffrn_radiation_type electron
_diffrn_radiation_wavelength 0.0251
_diffrn_reflns_av_unetI/netI 0.0388
_diffrn_reflns_limit_h_max 9
_diffrn_reflns_limit_h_min -9
_diffrn_reflns_limit_k_max 9
_diffrn_reflns_limit_k_min -9
_diffrn_reflns_limit_l_max 14
_diffrn_reflns_limit_l_min -14
_diffrn_reflns_number 5180
_diffrn_reflns_theta_full 1.51
_diffrn_reflns_theta_max 1.6
_diffrn_reflns_theta_min 0.19
_diffrn_source 'transmission electron microscope'
_exptl_absorpt_coefficient_mu 0
_exptl_absorpt_correction_type none
_exptl_crystal_density_diffrn 1.002
_exptl_crystal_description plate
_exptl_crystal_F_000 40
_refine_diff_density_max 0.10
_refine_diff_density_min -0.25
_refine_ls_extinction_method none
_refine_ls_goodness_of_fit_gt 3.2220
_refine_ls_goodness_of_fit_ref 2.5372
_refine_ls_hydrogen_treatment refall
_refine_ls_number_constraints 1
_refine_ls_number_parameters 64
_refine_ls_number_reflns 1106
_refine_ls_number_restraints 0
_refine_ls_R_factor_all 0.1282
_refine_ls_R_factor_gt 0.1027
_refine_ls_shift/su_max 0.0000
_refine_ls_shift/su_mean 0.0000
_refine_ls_structure_factor_coef F
_refine_ls_weighting_details w=1/(\s^2^(F)+0.0001F^2^)
_refine_ls_weighting_scheme sigma
_refine_ls_wR_factor_gt 0.1231
_refine_ls_wR_factor_ref 0.1287
_reflns_number_gt 623
_reflns_number_total 1106
_reflns_threshold_expression I>3\s(I)
_cod_data_source_file vq5006.cif
_cod_data_source_block JANA2020_IAM_dynamic
_cod_original_sg_symbol_Hall '-P 6c;-2c'
_cod_original_formula_sum 'H2 O1'
_cod_database_code 1572228

loop_
_space_group_symop_id
_space_group_symop_operation_xyz
1 x,y,z
2 -y,x-y,z
3 -x+y,-x,z
4 -x,-y,z+1/2
5 y,-x+y,z+1/2
6 x-y,x,z+1/2
7 y,x,-z
8 x-y,-y,-z
9 -x,-x+y,-z
10 -y,-x,-z+1/2
11 -x+y,y,-z+1/2
12 x,x-y,-z+1/2
13 -x,-y,-z
14 y,-x+y,-z
15 x-y,x,-z
16 x,y,-z+1/2
17 -y,x-y,-z+1/2
18 -x+y,-x,-z+1/2
19 -y,-x,z
20 -x+y,y,z
21 x,x-y,z
22 y,x,z+1/2
23 x-y,-y,z+1/2
24 -x,-x+y,z+1/2

loop_
_atom_site_label
_atom_site_type_symbol
_atom_site_fract_x
_atom_site_fract_y
_atom_site_fract_z
_atom_site_adp_type
_atom_site_U_iso_or_equiv
_atom_site_site_symmetry_multiplicity
_atom_site_occupancy
_atom_site_calc_flag
_atom_site_refinement_flags
_atom_site_disorder_assembly
_atom_site_disorder_group
O1 O 0.333333 0.666667 0.5622(2) Uani 0.0107(3) 4 1 d . . .
H1 H 0.4554(12) 0.5446(12) 0.5107(18) Uiso 0.0169(16) 12 0.5 d . . .
H2 H 0.333333 0.666667 0.707(2) Uiso 0.015(3) 4 0.5 d . . .

loop_
_atom_site_aniso_label
_atom_site_aniso_type_symbol
_atom_site_aniso_U_11
_atom_site_aniso_U_22
_atom_site_aniso_U_33
_atom_site_aniso_U_12
_atom_site_aniso_U_13
_atom_site_aniso_U_23
O1 O 0.0091(3) 0.006514 0.0157(8) 0.003257 0 0

loop_
_atom_type_symbol
_atom_type_scat_source
H International_Tables_Vol_C
O International_Tables_Vol_C

loop_
_exptl_crystal_face_index_h
_exptl_crystal_face_index_k
_exptl_crystal_face_index_l
_exptl_crystal_face_perp_dist
? ? ? ?

loop_
_geom_angle_atom_site_label_1
_geom_angle_atom_site_label_2
_geom_angle_atom_site_label_3
_geom_angle
_geom_angle_site_symmetry_1
_geom_angle_site_symmetry_3
_geom_angle_publ_flag
H1 O1 H2 111.77 . . ?
H1 O1 H1 107.08 2_665 . ?

loop_
_geom_bond_atom_site_label_1
_geom_bond_atom_site_label_2
_geom_bond_site_symmetry_1
_geom_bond_site_symmetry_2
_geom_bond_distance
_geom_bond_publ_flag
O1 H1 . . 0.998(8) ?
O1 H1 . 2_665 0.998(8) ?
O1 H1 . 3_565 0.998(8) ?
O1 H2 . . 1.037(18) ?
H1 H1 . 7_556 0.694(10) ?
H2 H2 . 10_666 0.62(2) ?

loop_
_geom_hbond_atom_site_label_D
_geom_hbond_atom_site_label_H
_geom_hbond_atom_site_label_A
_geom_hbond_site_symmetry_D
_geom_hbond_site_symmetry_H
_geom_hbond_site_symmetry_A
_geom_hbond_distance_DH
_geom_hbond_distance_HA
_geom_hbond_distance_DA
_geom_hbond_angle_DHA
_geom_hbond_publ_flag
O1 H1 O1 . . 7_556 0.998(8) 1.687(7) 2.6829(10) 176.3(12) ?
O1 H2 O1 . . 10_666 1.037(18) 1.661(18) 2.698(4) ** ?

loop_
_geom_torsion_atom_site_label_1
_geom_torsion_atom_site_label_2
_geom_torsion_atom_site_label_3
_geom_torsion_atom_site_label_4
_geom_torsion_site_symmetry_1
_geom_torsion_site_symmetry_2
_geom_torsion_site_symmetry_3
_geom_torsion_site_symmetry_4
_geom_torsion
_geom_torsion_publ_flag
? ? ? ? ? ? ? ? ? ?

loop_
_reflns_scale_group_code
_reflns_scale_meas_intensity
1 3860.760
2 4293.177
3 4360.170
4 3904.094
5 4739.555
6 4651.251
7 4449.673
8 4372.889
9 4688.487
10 4411.549
11 4933.333
12 3903.991
13 4595.246
14 4636.063
15 4583.384
16 5031.020
17 5031.361
18 4910.173
19 2864.045
20 4765.125
21 4980.003
22 4963.279
23 4811.524
24 4874.058
25 4352.537
26 4443.652
27 4783.303
28 4791.236
29 4785.091
30 5137.480
31 4985.444
32 4892.284
33 3753.928
34 4382.578
35 5039.567
36 3811.218
37 4628.472
38 5169.973
39 4758.484
40 4854.164
41 4956.267
42 4549.559
43 4858.761
44 4910.946
45 4680.343
46 4988.380
47 4895.352
48 4608.966
49 4503.321
50 4006.037
51 4720.043
52 4715.023
53 3964.851
54 3877.720

loop_
_restr_angle_atom_site_label_1
_restr_angle_site_symmetry_1
_restr_angle_atom_site_label_2
_restr_angle_site_symmetry_2
_restr_angle_atom_site_label_3
_restr_angle_site_symmetry_3
_restr_angle_target
_restr_angle_target_weight_param
? ? ? ? ? ? ? ?

loop_
_restr_distance_atom_site_label_1
_restr_distance_site_symmetry_1
_restr_distance_atom_site_label_2
_restr_distance_site_symmetry_2
_restr_distance_target
_restr_distance_target_weight_param
? ? ? ? ? ?

loop_
_restr_equal_angle_atom_site_label_1
_restr_equal_angle_site_symmetry_1
_restr_equal_angle_atom_site_label_2
_restr_equal_angle_site_symmetry_2
_restr_equal_angle_atom_site_label_3
_restr_equal_angle_site_symmetry_3
_restr_equal_angle_class_class_id
_restr_equal_angle_class_target_weight_param
? ? ? ? ? ? ? ?

loop_
_restr_equal_distance_atom_site_label_1
_restr_equal_distance_site_symmetry_1
_restr_equal_distance_atom_site_label_2
_restr_equal_distance_site_symmetry_2
_restr_equal_distance_class_class_id
_restr_equal_distance_class_target_weight_param
? ? ? ? ? ?

loop_
_restr_equal_torsion_atom_site_label_1
_restr_equal_torsion_site_symmetry_1
_restr_equal_torsion_atom_site_label_2
_restr_equal_torsion_site_symmetry_2
_restr_equal_torsion_atom_site_label_3
_restr_equal_torsion_site_symmetry_3
_restr_equal_torsion_atom_site_label_4
_restr_equal_torsion_site_symmetry_4
_restr_equal_torsion_class_class_id
_restr_equal_torsion_class_target_weight_param
? ? ? ? ? ? ? ? ? ?

loop_
_restr_torsion_atom_site_label_1
_restr_torsion_site_symmetry_1
_restr_torsion_atom_site_label_2
_restr_torsion_site_symmetry_2
_restr_torsion_atom_site_label_3
_restr_torsion_site_symmetry_3
_restr_torsion_atom_site_label_4
_restr_torsion_site_symmetry_4
_restr_torsion_angle_target
_restr_torsion_weight_param
? ? ? ? ? ? ? ? ? ?

loop_
_twin_individual_id
_twin_individual_mass_fraction_refined
_twin_individual_twin_matrix_11
_twin_individual_twin_matrix_12
_twin_individual_twin_matrix_13
_twin_individual_twin_matrix_21
_twin_individual_twin_matrix_22
_twin_individual_twin_matrix_23
_twin_individual_twin_matrix_31
_twin_individual_twin_matrix_32
_twin_individual_twin_matrix_33
? ? ? ? ? ? ? ? ? ? ?

loop_
_jana_atom_site_adp_c_label
_jana_atom_site_adp_c_type_symbol
_jana_atom_site_adp_c_111
_jana_atom_site_adp_c_112
_jana_atom_site_adp_c_113
_jana_atom_site_adp_c_122
_jana_atom_site_adp_c_123
_jana_atom_site_adp_c_133
_jana_atom_site_adp_c_222
_jana_atom_site_adp_c_223
_jana_atom_site_adp_c_233
_jana_atom_site_adp_c_333
? ? ? ? ? ? ? ? ? ? ? ?

loop_
_jana_atom_site_adp_d_label
_jana_atom_site_adp_d_type_symbol
_jana_atom_site_adp_d_1111
_jana_atom_site_adp_d_1112
_jana_atom_site_adp_d_1113
_jana_atom_site_adp_d_1122
_jana_atom_site_adp_d_1123
_jana_atom_site_adp_d_1133
_jana_atom_site_adp_d_1222
_jana_atom_site_adp_d_1223
_jana_atom_site_adp_d_1233
_jana_atom_site_adp_d_1333
_jana_atom_site_adp_d_2222
_jana_atom_site_adp_d_2223
_jana_atom_site_adp_d_2233
_jana_atom_site_adp_d_2333
_jana_atom_site_adp_d_3333
? ? ? ? ? ? ? ? ? ? ? ? ? ? ? ? ?

loop_
_jana_atom_site_adp_e_label
_jana_atom_site_adp_e_type_symbol
_jana_atom_site_adp_e_11111
_jana_atom_site_adp_e_11112
_jana_atom_site_adp_e_11113
_jana_atom_site_adp_e_11122
_jana_atom_site_adp_e_11123
_jana_atom_site_adp_e_11133
_jana_atom_site_adp_e_11222
_jana_atom_site_adp_e_11223
_jana_atom_site_adp_e_11233
_jana_atom_site_adp_e_11333
_jana_atom_site_adp_e_12222
_jana_atom_site_adp_e_12223
_jana_atom_site_adp_e_12233
_jana_atom_site_adp_e_12333
_jana_atom_site_adp_e_13333
_jana_atom_site_adp_e_22222
_jana_atom_site_adp_e_22223
_jana_atom_site_adp_e_22233
_jana_atom_site_adp_e_22333
_jana_atom_site_adp_e_23333
_jana_atom_site_adp_e_33333
? ? ? ? ? ? ? ? ? ? ? ? ? ? ? ? ? ? ? ? ? ? ?

loop_
_jana_atom_site_adp_f_label
_jana_atom_site_adp_f_type_symbol
_jana_atom_site_adp_f_111111
_jana_atom_site_adp_f_111112
_jana_atom_site_adp_f_111113
_jana_atom_site_adp_f_111122
_jana_atom_site_adp_f_111123
_jana_atom_site_adp_f_111133
_jana_atom_site_adp_f_111222
_jana_atom_site_adp_f_111223
_jana_atom_site_adp_f_111233
_jana_atom_site_adp_f_111333
_jana_atom_site_adp_f_112222
_jana_atom_site_adp_f_112223
_jana_atom_site_adp_f_112233
_jana_atom_site_adp_f_112333
_jana_atom_site_adp_f_113333
_jana_atom_site_adp_f_122222
_jana_atom_site_adp_f_122223
_jana_atom_site_adp_f_122233
_jana_atom_site_adp_f_122333
_jana_atom_site_adp_f_123333
_jana_atom_site_adp_f_133333
_jana_atom_site_adp_f_222222
_jana_atom_site_adp_f_222223
_jana_atom_site_adp_f_222233
_jana_atom_site_adp_f_222333
_jana_atom_site_adp_f_223333
_jana_atom_site_adp_f_233333
_jana_atom_site_adp_f_333333
? ? ? ? ? ? ? ? ? ? ? ? ? ? ? ? ? ? ? ? ? ? ? ? ? ? ? ? ? ?
